data_1100342
loop_
_publ_author_name
'Reetz, Manfred T.'
'Niemeyer, Christof M.'
'Harms, Klaus'

_publ_section_title
;
 Heterotopic Host Molecules for Binding Two Different Guests
;
_journal_coden_ASTM ACIEAY
_journal_issue 11
_journal_name_full
;
 Angewandte Chemie, International Edition in English
;
_journal_page_first 1474
_journal_page_last 1476
_journal_paper_doi 10.1002/anie.199114741
_journal_volume 30
_journal_year 1991
_chemical_formula_sum 'C39 H52 B N O9'
_symmetry_cell_setting triclinic
_symmetry_Int_Tables_number 1
_symmetry_space_group_name_H-M 'P 1'
_cell_angle_alpha 101.16(1)
_cell_angle_beta 109.52(1)
_cell_angle_gamma 104.29(1)
_cell_formula_units_Z 2
_cell_length_a 10.938(1)
_cell_length_b 13.923(1)
_cell_length_c 14.477(2)
_cod_original_formula_sum 'C39 H52 B1 N1 O9'
_cod_database_code 1100342

loop_
_atom_site_label
_atom_site_fract_x
_atom_site_fract_y
_atom_site_fract_z
? ? ? ?
